data_7013536
loop_
_publ_author_name
'Sugawara, Ken-ichiro'
'Hikichi, Shiro'
'Akita, Munetaka'

_publ_section_title
;
 A peroxochromium complex, TpiPr2Cr(O2)2, obtained by oxidative
 dehydrative condensation between a dihydroxochromium complex and H2O2
 [TpiPr2 = hydrotris(3,5-diisopropylpyrazolyl)borato]Electronic
 supplementary information (ESI) available: Atomic numbering schemes.
 See http://www.rsc.org/suppdata/dt/b3/b309762e/
;
_journal_issue 22
_journal_name_full 'Dalton Transactions'
_journal_page_first 4346
_journal_paper_doi 10.1039/b309762e
_journal_year 2003
_chemical_formula_moiety 'C37 H74 B Cr N6 O3 '
_chemical_formula_sum 'C37 H74 B Cr N6 O3'
_chemical_formula_weight 713.84
_space_group_IT_number 14
_symmetry_cell_setting monoclinic
_symmetry_Int_Tables_number 14
_symmetry_space_group_name_Hall '-P 2yn'
_symmetry_space_group_name_H-M 'P 1 21/n 1'
_cell_angle_alpha 90
_cell_angle_beta 92.537(1)
_cell_angle_gamma 90
_cell_formula_units_Z 4
_cell_length_a 13.1187(2)
_cell_length_b 23.9459(8)
_cell_length_c 13.5935(4)
_cell_measurement_reflns_used 26914
_cell_measurement_temperature 213
_cell_measurement_theta_max 27.5
_cell_measurement_theta_min 2.3
_cell_volume 4266.1(2)
_computing_cell_refinement PROCESS-AUTO
_computing_data_collection PROCESS-AUTO
_computing_data_reduction 'teXsan Ver. 1.11'
_computing_publication_material 'teXsan Ver. 1.11'
_computing_structure_refinement SHELXL97
_computing_structure_solution SHELXS86
_diffrn_detector_area_resol_mean 10.00
_diffrn_measurement_device_type 'Rigaku RAXIS-IV Imaging Plate'
_diffrn_measurement_method \w
_diffrn_radiation_type 'Mo K\a'
_diffrn_radiation_wavelength 0.7107
_diffrn_reflns_av_R_equivalents 0.000
_diffrn_reflns_limit_h_max 15
_diffrn_reflns_limit_h_min 0
_diffrn_reflns_limit_k_max 30
_diffrn_reflns_limit_k_min 0
_diffrn_reflns_limit_l_max 16
_diffrn_reflns_limit_l_min -16
_diffrn_reflns_number 31964
_diffrn_reflns_theta_max 27.48
_exptl_absorpt_coefficient_mu 0.307
_exptl_absorpt_correction_T_max 0.970
_exptl_absorpt_correction_T_min 0.898
_exptl_absorpt_correction_type multi-scan
_exptl_absorpt_process_details '(Higashi, 1995)'
_exptl_crystal_colour unknown
_exptl_crystal_density_diffrn 1.111
_exptl_crystal_density_method 'not measured'
_exptl_crystal_description unknown
_exptl_crystal_size_max 0.100
_exptl_crystal_size_mid 0.100
_exptl_crystal_size_min 0.100
_refine_diff_density_max 1.23
_refine_diff_density_min -1.27
_refine_ls_extinction_coef 0.0000
_refine_ls_extinction_expression Fc^*^=kFc[1+0.001xFc^2^\l^3^/sin(2\q)]^-1/4^
_refine_ls_extinction_method SHELXL
_refine_ls_goodness_of_fit_ref 1.885
_refine_ls_hydrogen_treatment noref
_refine_ls_number_parameters 445
_refine_ls_number_reflns 7759
_refine_ls_R_factor_gt 0.0760
_refine_ls_shift/su_max 0.0020
_refine_ls_structure_factor_coef Fsqd
_refine_ls_weighting_details 'w = 1/[\s^2^(Fo^2^) + (0.1000P)^2^+0.0000P] where P=(Fo^2^+2Fc^2^)/3'
_refine_ls_weighting_scheme calc
_refine_ls_wR_factor_ref 0.2409
_reflns_number_gt 7759
_reflns_number_total 8921
_reflns_threshold_expression >2.0sigma(I)
_cod_data_source_file b309762e.txt
_cod_data_source_block compound_10
_cod_original_formula_sum 'C37 H74 B Cr N6 O3 '
_cod_database_code 7013536

loop_
_symmetry_equiv_pos_as_xyz
x,y,z
1/2-x,1/2+y,1/2-z
-x,-y,-z
1/2+x,1/2-y,1/2+z

loop_
_atom_site_label
_atom_site_type_symbol
_atom_site_fract_x
_atom_site_fract_y
_atom_site_fract_z
_atom_site_U_iso_or_equiv
_atom_site_adp_type
_atom_site_occupancy
_atom_site_calc_flag
_atom_site_refinement_flags
_atom_site_disorder_assembly
_atom_site_disorder_group
Cr(1) Cr 0.92710(2) 0.06608(1) 0.40105(3) 0.0272(2) Uani 1.00 d . . .
O(1) O 0.9060(1) 0.03946(7) 0.5385(1) 0.0323(3) Uani 1.00 d . . .
O(2) O 0.9347(1) -0.01109(7) 0.3589(1) 0.0344(4) Uani 1.00 d . . .
O(3) O 1.0720(1) 0.06783(7) 0.4313(1) 0.0351(4) Uani 1.00 d . . .
N(11) N 0.9442(1) 0.09570(8) 0.2601(1) 0.0314(4) Uani 1.00 d . . .
N(12) N 0.8795(1) 0.13653(8) 0.2242(1) 0.0313(4) Uani 1.00 d . . .
N(21) N 0.9115(1) 0.14970(8) 0.4442(2) 0.0319(4) Uani 1.00 d . . .
N(22) N 0.8512(1) 0.18465(8) 0.3855(2) 0.0338(4) Uani 1.00 d . . .
N(31) N 0.7686(1) 0.06697(7) 0.3702(2) 0.0280(4) Uani 1.00 d . . .
N(32) N 0.7270(1) 0.11222(8) 0.3213(1) 0.0296(4) Uani 1.00 d . . .
C(11) C 1.0072(2) 0.0826(1) 0.1885(2) 0.0376(5) Uani 1.00 d . . .
C(12) C 0.9815(2) 0.1144(1) 0.1054(2) 0.0466(6) Uani 1.00 d . . .
C(13) C 0.9017(2) 0.1483(1) 0.1300(2) 0.0402(5) Uani 1.00 d . . .
C(14) C 1.0906(2) 0.0396(1) 0.2007(2) 0.0452(6) Uani 1.00 d . . .
C(15) C 1.1946(2) 0.0660(2) 0.1847(4) 0.072(1) Uani 1.00 d . . .
C(16) C 1.0720(3) -0.0097(2) 0.1304(3) 0.0656(9) Uani 1.00 d . . .
C(17) C 0.8453(2) 0.1910(1) 0.0670(2) 0.0533(7) Uani 1.00 d . . .
C(18) C 0.8872(4) 0.2482(2) 0.0874(6) 0.132(3) Uani 1.00 d . . .
C(19) C 0.8642(7) 0.1829(4) -0.0381(4) 0.177(4) Uani 1.00 d . . .
C(21) C 0.9503(2) 0.1804(1) 0.5193(2) 0.0399(5) Uani 1.00 d . . .
C(22) C 0.9149(3) 0.2353(1) 0.5089(2) 0.0525(7) Uani 1.00 d . . .
C(23) C 0.8529(2) 0.2364(1) 0.4243(2) 0.0449(6) Uani 1.00 d . . .
C(24) C 1.0202(2) 0.1570(1) 0.6002(2) 0.0483(7) Uani 1.00 d . . .
C(25) C 1.1143(3) 0.1939(2) 0.6166(3) 0.071(1) Uani 1.00 d . . .
C(26) C 0.9661(3) 0.1493(2) 0.6954(3) 0.074(1) Uani 1.00 d . . .
C(27) C 0.7972(3) 0.2861(1) 0.3772(3) 0.0660(9) Uani 1.00 d . . .
C(28) C 0.8672(6) 0.3306(3) 0.3555(6) 0.157(3) Uani 1.00 d . . .
C(29) C 0.7228(6) 0.3105(3) 0.4460(5) 0.141(3) Uani 1.00 d . . .
C(31) C 0.6918(2) 0.0313(1) 0.3856(2) 0.0329(5) Uani 1.00 d . . .
C(32) C 0.6010(2) 0.0536(1) 0.3462(2) 0.0406(6) Uani 1.00 d . . .
C(33) C 0.6247(2) 0.1044(1) 0.3064(2) 0.0357(5) Uani 1.00 d . . .
C(34) C 0.7064(2) -0.0234(1) 0.4394(2) 0.0399(6) Uani 1.00 d . . .
C(35) C 0.6695(3) -0.0196(2) 0.5429(3) 0.077(1) Uani 1.00 d . . .
C(36) C 0.6515(4) -0.0702(2) 0.3842(4) 0.099(2) Uani 1.00 d . . .
C(37) C 0.5554(2) 0.1472(1) 0.2578(3) 0.0511(7) Uani 1.00 d . . .
C(38) C 0.5214(5) 0.1890(3) 0.3326(5) 0.121(2) Uani 1.00 d . . .
C(39) C 0.4624(3) 0.1202(2) 0.2085(5) 0.112(2) Uani 1.00 d . . .
C(40) C 0.6292(6) 0.2826(4) 0.8188(6) 0.154(3) Uani 1.00 d . . .
C(41) C 0.6708(8) 0.2519(7) 0.7385(7) 0.209(6) Uani 1.00 d . . .
C(42) C 0.6344(4) 0.2103(2) 0.7020(4) 0.079(1) Uani 1.00 d . . .
C(43) C 0.6797(6) 0.1838(5) 0.6333(9) 0.186(4) Uani 1.00 d . . .
C(44) C 0.6522(9) 0.1384(4) 0.5907(7) 0.178(4) Uani 1.00 d . . .
C(45) C 1.2434(4) 0.0018(3) -0.1191(4) 0.099(2) Uani 1.00 d . . .
C(46) C 1.3093(9) -0.0326(8) -0.0738(8) 0.257(8) Uani 1.00 d . . .
C(47) C 1.3350(3) -0.0323(2) 0.0224(3) 0.0616(8) Uani 1.00 d . . .
C(48) C 1.394(1) -0.0682(7) 0.0770(9) 0.280(10) Uani 1.00 d . . .
C(49) C 1.4172(8) -0.0609(4) 0.1714(6) 0.161(4) Uani 1.00 d . . .
B(1) B 0.7974(2) 0.1604(1) 0.2921(2) 0.0312(5) Uani 1.00 d . . .
H(1) H 0.9754 0.0338 0.5782 0.0674 Uiso 1.00 calc . . .
H(2) H 0.8934 0.0013 0.5419 0.0450 Uiso 1.00 calc . . .
H(3) H 0.8946 -0.0151 0.2848 0.0983 Uiso 1.00 calc . . .
H(4) H 1.1093 0.0983 0.4135 0.0450 Uiso 1.00 calc . . .
H(5) H 0.7592 0.1887 0.2582 0.0383 Uiso 1.00 calc . . .
H(6) H 1.0149 0.1135 0.0446 0.0569 Uiso 1.00 calc . . .
H(7) H 1.0910 0.0255 0.2671 0.0551 Uiso 1.00 calc . . .
H(8) H 1.2469 0.0382 0.1933 0.0717 Uiso 1.00 calc . . .
H(9) H 1.2068 0.0956 0.2315 0.0717 Uiso 1.00 calc . . .
H(10) H 1.1955 0.0809 0.1191 0.0717 Uiso 1.00 calc . . .
H(11) H 1.0100 -0.0283 0.1462 0.0656 Uiso 1.00 calc . . .
H(12) H 1.1281 -0.0354 0.1373 0.0656 Uiso 1.00 calc . . .
H(13) H 1.0662 0.0037 0.0639 0.0656 Uiso 1.00 calc . . .
H(14) H 0.7738 0.1891 0.0774 0.0666 Uiso 1.00 calc . . .
H(15) H 0.9590 0.2484 0.0767 0.1320 Uiso 1.00 calc . . .
H(16) H 0.8762 0.2581 0.1545 0.1320 Uiso 1.00 calc . . .
H(17) H 0.8533 0.2746 0.0442 0.1320 Uiso 1.00 calc . . .
H(18) H 0.8429 0.1461 -0.0579 0.1766 Uiso 1.00 calc . . .
H(19) H 0.9357 0.1872 -0.0482 0.1766 Uiso 1.00 calc . . .
H(20) H 0.8263 0.2101 -0.0765 0.1766 Uiso 1.00 calc . . .
H(21) H 0.9318 0.2664 0.5510 0.0631 Uiso 1.00 calc . . .
H(22) H 1.0425 0.1208 0.5794 0.0596 Uiso 1.00 calc . . .
H(23) H 1.1587 0.1779 0.6671 0.0707 Uiso 1.00 calc . . .
H(24) H 1.0936 0.2306 0.6364 0.0707 Uiso 1.00 calc . . .
H(25) H 1.1498 0.1966 0.5565 0.0707 Uiso 1.00 calc . . .
H(26) H 0.9382 0.1844 0.7153 0.0737 Uiso 1.00 calc . . .
H(27) H 1.0138 0.1360 0.7457 0.0737 Uiso 1.00 calc . . .
H(28) H 0.9120 0.1226 0.6856 0.0737 Uiso 1.00 calc . . .
H(29) H 0.7608 0.2738 0.3178 0.0794 Uiso 1.00 calc . . .
H(30) H 0.9068 0.3403 0.4142 0.1568 Uiso 1.00 calc . . .
H(31) H 0.8294 0.3627 0.3322 0.1568 Uiso 1.00 calc . . .
H(32) H 0.9120 0.3184 0.3058 0.1568 Uiso 1.00 calc . . .
H(33) H 0.7592 0.3253 0.5030 0.1411 Uiso 1.00 calc . . .
H(34) H 0.6767 0.2820 0.4659 0.1411 Uiso 1.00 calc . . .
H(35) H 0.6850 0.3399 0.4131 0.1411 Uiso 1.00 calc . . .
H(36) H 0.5346 0.0367 0.3469 0.0491 Uiso 1.00 calc . . .
H(37) H 0.7776 -0.0317 0.4433 0.0494 Uiso 1.00 calc . . .
H(38) H 0.6952 0.0140 0.5736 0.0766 Uiso 1.00 calc . . .
H(39) H 0.6937 -0.0514 0.5802 0.0766 Uiso 1.00 calc . . .
H(40) H 0.5963 -0.0191 0.5408 0.0766 Uiso 1.00 calc . . .
H(41) H 0.5794 -0.0631 0.3816 0.0987 Uiso 1.00 calc . . .
H(42) H 0.6651 -0.1049 0.4175 0.0987 Uiso 1.00 calc . . .
H(43) H 0.6751 -0.0723 0.3185 0.0987 Uiso 1.00 calc . . .
H(44) H 0.5924 0.1668 0.2095 0.0616 Uiso 1.00 calc . . .
H(45) H 0.5801 0.2040 0.3681 0.1205 Uiso 1.00 calc . . .
H(46) H 0.4779 0.1709 0.3777 0.1205 Uiso 1.00 calc . . .
H(47) H 0.4847 0.2188 0.2995 0.1205 Uiso 1.00 calc . . .
H(48) H 0.4185 0.1485 0.1801 0.1115 Uiso 1.00 calc . . .
H(49) H 0.4263 0.0995 0.2564 0.1115 Uiso 1.00 calc . . .
H(50) H 0.4833 0.0954 0.1577 0.1115 Uiso 1.00 calc . . .
H(51) H 0.6664 0.3177 0.8337 0.1835 Uiso 1.00 calc . . .
H(52) H 0.5600 0.2921 0.8074 0.1835 Uiso 1.00 calc . . .
H(53) H 0.6372 0.2600 0.8764 0.1835 Uiso 1.00 calc . . .
H(54) H 0.6640 0.2825 0.6837 0.2357 Uiso 1.00 calc . . .
H(55) H 0.7412 0.2505 0.7527 0.2357 Uiso 1.00 calc . . .
H(56) H 0.6325 0.1849 0.7588 0.0945 Uiso 1.00 calc . . .
H(57) H 0.5664 0.2166 0.6795 0.0945 Uiso 1.00 calc . . .
H(58) H 0.6883 0.2121 0.5875 0.2369 Uiso 1.00 calc . . .
H(59) H 0.7450 0.1752 0.6662 0.2369 Uiso 1.00 calc . . .
H(60) H 0.5848 0.1453 0.5541 0.1950 Uiso 1.00 calc . . .
H(61) H 0.6975 0.1281 0.5415 0.1950 Uiso 1.00 calc . . .
H(62) H 0.6410 0.1084 0.6332 0.1950 Uiso 1.00 calc . . .
H(63) H 1.2608 0.0413 -0.1068 0.1207 Uiso 1.00 calc . . .
H(64) H 1.2407 -0.0036 -0.1877 0.1207 Uiso 1.00 calc . . .
H(65) H 1.1769 -0.0035 -0.0943 0.1207 Uiso 1.00 calc . . .
H(66) H 1.2931 -0.0686 -0.0877 0.3238 Uiso 1.00 calc . . .
H(67) H 1.3770 -0.0239 -0.1005 0.3238 Uiso 1.00 calc . . .
H(68) H 1.3584 0.0048 0.0377 0.0747 Uiso 1.00 calc . . .
H(69) H 1.2694 -0.0367 0.0513 0.0747 Uiso 1.00 calc . . .
H(70) H 1.3742 -0.1037 0.0667 0.3376 Uiso 1.00 calc . . .
H(71) H 1.4642 -0.0633 0.0495 0.3376 Uiso 1.00 calc . . .
H(72) H 1.4617 -0.0890 0.1976 0.1818 Uiso 1.00 calc . . .
H(73) H 1.4423 -0.0253 0.1882 0.1818 Uiso 1.00 calc . . .
H(74) H 1.3521 -0.0655 0.2053 0.1818 Uiso 1.00 calc . . .

loop_
_atom_site_aniso_label
_atom_site_aniso_U_11
_atom_site_aniso_U_22
_atom_site_aniso_U_33
_atom_site_aniso_U_12
_atom_site_aniso_U_13
_atom_site_aniso_U_23
Cr(1) 0.0264(2) 0.0247(2) 0.0301(3) -0.0002(1) -0.0031(2) 0.0057(1)
O(1) 0.0340(8) 0.0325(9) 0.0300(9) -0.0003(6) -0.0027(6) 0.0066(7)
O(2) 0.0343(8) 0.0280(8) 0.0405(10) 0.0019(6) -0.0030(6) 0.0016(7)
O(3) 0.0302(8) 0.0322(9) 0.042(1) -0.0031(5) -0.0042(7) 0.0090(7)
N(11) 0.0286(9) 0.032(1) 0.033(1) 0.0020(7) 0.0002(7) 0.0059(8)
N(12) 0.0307(9) 0.0313(10) 0.032(1) 0.0014(7) -0.0010(7) 0.0093(8)
N(21) 0.0356(10) 0.0275(10) 0.032(1) -0.0005(7) -0.0049(7) 0.0050(8)
N(22) 0.038(1) 0.0249(9) 0.038(1) 0.0012(7) -0.0027(8) 0.0054(8)
N(31) 0.0297(10) 0.0249(10) 0.029(1) 0.0008(6) -0.0017(7) 0.0056(7)
N(32) 0.0257(9) 0.0292(9) 0.034(1) 0.0022(6) -0.0024(6) 0.0058(8)
C(11) 0.033(1) 0.044(1) 0.036(1) 0.0012(9) 0.0050(9) 0.005(1)
C(12) 0.043(1) 0.059(2) 0.038(1) 0.004(1) 0.0101(10) 0.013(1)
C(13) 0.039(1) 0.045(1) 0.036(1) -0.0011(10) 0.0029(9) 0.013(1)
C(14) 0.039(1) 0.054(2) 0.043(1) 0.012(1) 0.0087(10) 0.007(1)
C(15) 0.037(2) 0.084(3) 0.095(3) 0.008(1) 0.009(2) 0.006(2)
C(16) 0.065(2) 0.066(2) 0.067(2) 0.018(2) 0.004(1) -0.010(2)
C(17) 0.052(2) 0.061(2) 0.047(2) 0.009(1) 0.001(1) 0.025(1)
C(18) 0.103(4) 0.085(4) 0.206(8) -0.001(3) -0.017(4) 0.085(4)
C(19) 0.215(8) 0.245(9) 0.072(4) 0.146(7) 0.035(4) 0.072(5)
C(21) 0.051(1) 0.030(1) 0.038(1) -0.0059(9) -0.007(1) -0.0017(10)
C(22) 0.074(2) 0.031(1) 0.051(2) 0.000(1) -0.013(1) -0.005(1)
C(23) 0.058(2) 0.027(1) 0.050(2) 0.003(1) -0.007(1) 0.000(1)
C(24) 0.062(2) 0.040(1) 0.041(2) -0.003(1) -0.017(1) -0.002(1)
C(25) 0.074(2) 0.060(2) 0.074(2) -0.013(2) -0.029(2) -0.011(2)
C(26) 0.099(3) 0.074(3) 0.047(2) 0.004(2) -0.006(2) 0.002(2)
C(27) 0.095(2) 0.029(1) 0.071(2) 0.015(1) -0.022(2) 0.001(1)
C(28) 0.166(6) 0.079(4) 0.223(9) -0.001(4) -0.024(6) 0.088(5)
C(29) 0.171(6) 0.110(5) 0.143(6) 0.095(4) 0.017(5) 0.019(4)
C(31) 0.030(1) 0.033(1) 0.036(1) -0.0029(8) 0.0006(8) 0.0046(10)
C(32) 0.028(1) 0.045(1) 0.049(2) -0.0036(9) 0.0017(9) 0.012(1)
C(33) 0.028(1) 0.038(1) 0.041(1) 0.0010(8) -0.0010(8) 0.007(1)
C(34) 0.034(1) 0.034(1) 0.051(2) -0.0058(9) -0.0026(9) 0.015(1)
C(35) 0.081(2) 0.085(3) 0.066(2) 0.020(2) 0.028(2) 0.041(2)
C(36) 0.128(4) 0.042(2) 0.119(4) -0.027(2) -0.066(3) 0.022(2)
C(37) 0.031(1) 0.051(2) 0.071(2) 0.008(1) -0.001(1) 0.025(1)
C(38) 0.140(4) 0.105(4) 0.117(4) 0.085(4) 0.012(3) 0.015(3)
C(39) 0.069(2) 0.105(4) 0.156(5) 0.005(2) -0.052(3) 0.052(4)
C(40) 0.153(6) 0.161(7) 0.149(7) 0.069(5) 0.000(5) -0.037(6)
C(41) 0.151(8) 0.36(2) 0.121(7) 0.073(10) 0.046(6) 0.047(9)
C(42) 0.085(3) 0.069(3) 0.085(3) -0.002(2) 0.015(2) -0.025(2)
C(43) 0.121(6) 0.203(10) 0.24(1) -0.025(6) 0.057(7) -0.051(9)
C(44) 0.29(1) 0.125(6) 0.126(6) -0.019(7) 0.077(7) -0.053(5)
C(45) 0.118(4) 0.119(4) 0.059(3) -0.003(3) -0.001(2) 0.001(3)
C(46) 0.182(9) 0.45(2) 0.139(8) 0.13(1) -0.052(7) -0.07(1)
C(47) 0.060(2) 0.070(2) 0.055(2) 0.007(1) -0.001(1) -0.010(2)
C(48) 0.24(1) 0.43(2) 0.165(10) 0.19(1) -0.095(9) -0.09(1)
C(49) 0.190(8) 0.174(8) 0.115(6) 0.077(6) -0.032(6) 0.004(5)
B(1) 0.032(1) 0.028(1) 0.033(1) 0.0025(9) -0.0014(9) 0.0078(10)

loop_
_atom_type_symbol
_atom_type_description
_atom_type_scat_dispersion_real
_atom_type_scat_dispersion_imag
_atom_type_scat_source
C C 0.003 0.002
;International Tables for Crystallography
(1992, Vol. C, Tables 4.2.6.8 and 6.1.1.4)
;
H H 0.000 0.000
;International Tables for Crystallography
(1992, Vol. C, Table 6.1.1.4)
;
O O 0.011 0.006
;International Tables for Crystallography
(1992, Vol. C, Tables 4.2.6.8 and 6.1.1.4)
;
N N 0.006 0.003
;International Tables for Crystallography
(1992, Vol. C, Tables 4.2.6.8 and 6.1.1.4)
;
B B 0.001 0.001
;International Tables for Crystallography
(1992, Vol. C, Tables 4.2.6.8 and 6.1.1.4)
;
Cr Cr 0.321 0.624
;International Tables for Crystallography
(1992, Vol. C, Tables 4.2.6.8 and 6.1.1.4)
;

loop_
_geom_angle_atom_site_label_1
_geom_angle_atom_site_label_2
_geom_angle_atom_site_label_3
_geom_angle
_geom_angle_site_symmetry_1
_geom_angle_site_symmetry_2
_geom_angle_site_symmetry_3
_geom_angle_publ_flag
O(1) Cr(1) O(2) 89.07(7) . . . yes
O(1) Cr(1) O(3) 89.05(7) . . . yes
O(1) Cr(1) N(11) 177.74(7) . . . yes
O(1) Cr(1) N(21) 91.34(7) . . . yes
O(1) Cr(1) N(31) 90.75(7) . . . yes
O(2) Cr(1) O(3) 91.19(7) . . . yes
O(2) Cr(1) N(11) 92.51(8) . . . yes
O(2) Cr(1) N(21) 177.25(7) . . . yes
O(2) Cr(1) N(31) 90.80(6) . . . yes
O(3) Cr(1) N(11) 92.54(7) . . . yes
O(3) Cr(1) N(21) 91.53(7) . . . yes
O(3) Cr(1) N(31) 178.00(7) . . . yes
N(11) Cr(1) N(21) 87.01(8) . . . yes
N(11) Cr(1) N(31) 87.61(7) . . . yes
N(21) Cr(1) N(31) 86.48(7) . . . yes
Cr(1) O(1) O(2) 116.78(8) . . 3_756 yes
Cr(1) O(1) O(3) 116.07(8) . . 3_756 yes
O(2) O(1) O(3) 64.59(6) 3_756 . 3_756 yes
Cr(1) O(2) O(1) 98.25(7) . . 3_756 yes
Cr(1) O(3) O(1) 96.49(7) . . 3_756 yes
Cr(1) N(11) N(12) 119.0(1) . . . yes
Cr(1) N(11) C(11) 133.5(2) . . . yes
N(12) N(11) C(11) 107.5(2) . . . yes
N(11) N(12) C(13) 109.2(2) . . . yes
N(11) N(12) B(1) 119.0(2) . . . yes
C(13) N(12) B(1) 131.8(2) . . . yes
Cr(1) N(21) N(22) 118.5(1) . . . yes
Cr(1) N(21) C(21) 134.3(2) . . . yes
N(22) N(21) C(21) 107.3(2) . . . yes
N(21) N(22) C(23) 109.4(2) . . . yes
N(21) N(22) B(1) 118.6(2) . . . yes
C(23) N(22) B(1) 132.0(2) . . . yes
Cr(1) N(31) N(32) 118.2(1) . . . yes
Cr(1) N(31) C(31) 134.7(1) . . . yes
N(32) N(31) C(31) 107.0(2) . . . yes
N(31) N(32) C(33) 109.4(2) . . . yes
N(31) N(32) B(1) 119.1(2) . . . yes
C(33) N(32) B(1) 131.5(2) . . . yes
N(11) C(11) C(12) 109.0(2) . . . yes
N(11) C(11) C(14) 123.3(2) . . . yes
C(12) C(11) C(14) 127.7(2) . . . yes
C(11) C(12) C(13) 106.6(2) . . . yes
N(12) C(13) C(12) 107.7(2) . . . yes
N(12) C(13) C(17) 123.9(2) . . . yes
C(12) C(13) C(17) 128.5(3) . . . yes
C(11) C(14) C(15) 110.6(3) . . . yes
C(11) C(14) C(16) 111.3(2) . . . yes
C(15) C(14) C(16) 110.4(3) . . . yes
C(13) C(17) C(18) 110.3(3) . . . yes
C(13) C(17) C(19) 111.2(4) . . . yes
C(18) C(17) C(19) 102.9(5) . . . yes
N(21) C(21) C(22) 109.0(2) . . . yes
N(21) C(21) C(24) 123.3(2) . . . yes
C(22) C(21) C(24) 127.7(2) . . . yes
C(21) C(22) C(23) 106.4(3) . . . yes
N(22) C(23) C(22) 108.0(2) . . . yes
N(22) C(23) C(27) 123.7(3) . . . yes
C(22) C(23) C(27) 128.3(3) . . . yes
C(21) C(24) C(25) 110.6(3) . . . yes
C(21) C(24) C(26) 112.1(3) . . . yes
C(25) C(24) C(26) 110.6(3) . . . yes
C(23) C(27) C(28) 111.4(4) . . . yes
C(23) C(27) C(29) 110.9(4) . . . yes
C(28) C(27) C(29) 106.0(5) . . . yes
N(31) C(31) C(32) 109.2(2) . . . yes
N(31) C(31) C(34) 123.2(2) . . . yes
C(32) C(31) C(34) 127.6(2) . . . yes
C(31) C(32) C(33) 106.7(2) . . . yes
N(32) C(33) C(32) 107.6(2) . . . yes
N(32) C(33) C(37) 123.0(2) . . . yes
C(32) C(33) C(37) 129.3(2) . . . yes
C(31) C(34) C(35) 111.2(3) . . . yes
C(31) C(34) C(36) 110.8(3) . . . yes
C(35) C(34) C(36) 109.9(3) . . . yes
C(33) C(37) C(38) 110.3(3) . . . yes
C(33) C(37) C(39) 111.3(3) . . . yes
C(38) C(37) C(39) 109.1(4) . . . yes
C(40) C(41) C(42) 125.2(9) . . . yes
C(41) C(42) C(43) 121.2(8) . . . yes
C(42) C(43) C(44) 128.0(9) . . . yes
C(45) C(46) C(47) 125(1) . . . yes
C(46) C(47) C(48) 130.1(10) . . . yes
C(47) C(48) C(49) 123(1) . . . yes
N(12) B(1) N(22) 108.9(2) . . . yes
N(12) B(1) N(32) 108.4(2) . . . yes
N(22) B(1) N(32) 109.2(2) . . . yes

loop_
_geom_bond_atom_site_label_1
_geom_bond_atom_site_label_2
_geom_bond_distance
_geom_bond_site_symmetry_1
_geom_bond_site_symmetry_2
_geom_bond_publ_flag
Cr(1) O(1) 2.005(2) . . yes
Cr(1) O(2) 1.939(2) . . yes
Cr(1) O(3) 1.927(2) . . yes
Cr(1) N(11) 2.065(2) . . yes
Cr(1) N(21) 2.099(2) . . yes
Cr(1) N(31) 2.103(2) . . yes
O(1) O(2) 2.553(2) . 3_756 yes
O(1) O(3) 2.616(2) . 3_756 yes
N(11) N(12) 1.370(3) . . yes
N(11) C(11) 1.342(3) . . yes
N(12) C(13) 1.356(3) . . yes
N(12) B(1) 1.558(3) . . yes
N(21) N(22) 1.382(3) . . yes
N(21) C(21) 1.340(3) . . yes
N(22) C(23) 1.347(3) . . yes
N(22) B(1) 1.538(3) . . yes
N(31) N(32) 1.371(3) . . yes
N(31) C(31) 1.345(3) . . yes
N(32) C(33) 1.361(3) . . yes
N(32) B(1) 1.541(3) . . yes
C(11) C(12) 1.392(4) . . yes
C(11) C(14) 1.506(4) . . yes
C(12) C(13) 1.378(4) . . yes
C(13) C(17) 1.507(4) . . yes
C(14) C(15) 1.528(4) . . yes
C(14) C(16) 1.531(5) . . yes
C(17) C(18) 1.497(7) . . yes
C(17) C(19) 1.473(7) . . yes
C(21) C(22) 1.401(4) . . yes
C(21) C(24) 1.508(4) . . yes
C(22) C(23) 1.379(4) . . yes
C(23) C(27) 1.522(4) . . yes
C(24) C(25) 1.528(5) . . yes
C(24) C(26) 1.514(5) . . yes
C(27) C(28) 1.446(8) . . yes
C(27) C(29) 1.500(8) . . yes
C(31) C(32) 1.392(3) . . yes
C(31) C(34) 1.506(4) . . yes
C(32) C(33) 1.372(4) . . yes
C(33) C(37) 1.504(4) . . yes
C(34) C(35) 1.511(5) . . yes
C(34) C(36) 1.514(5) . . yes
C(37) C(38) 1.508(7) . . yes
C(37) C(39) 1.511(6) . . yes
C(40) C(41) 1.44(1) . . yes
C(41) C(42) 1.20(2) . . yes
C(42) C(43) 1.29(1) . . yes
C(43) C(44) 1.28(2) . . yes
C(45) C(46) 1.33(2) . . yes
C(46) C(47) 1.34(1) . . yes
C(47) C(48) 1.36(1) . . yes
C(48) C(49) 1.32(1) . . yes

loop_
_geom_contact_atom_site_label_1
_geom_contact_atom_site_label_2
_geom_contact_distance
_geom_contact_site_symmetry_1
_geom_contact_site_symmetry_2
_geom_contact_publ_flag
O(1) O(2) 2.553(2) . 3_756 ?
O(1) O(3) 2.616(2) . 3_756 ?
O(1) O(2) 2.553(2) . 3_756 ?
O(1) O(3) 2.616(2) . 3_756 ?
O(1) O(3) 2.758(2) . . ?
O(1) O(2) 2.767(2) . . ?
O(1) O(1) 3.313(3) . 3_756 ?
O(2) O(3) 2.762(2) . . ?
O(2) O(3) 3.164(3) . 3_756 ?
